data_1507457
loop_
_publ_author_name
'Dosa, Peter I.'
'Whitener, Glenn D.'
'Vollhardt, K. Peter C.'
'Bond, Andrew D.'
'Teat, Simon J.'

_publ_section_title
;
 Cobalt-Mediated Synthesis of Angular [4]Phenylene:&#x2009; Structural
 Characterization of a Metallacyclopentadiene(Alkyne) Intermediate and Its
 Thermal and Photochemical Conversion
;
_journal_issue 12
_journal_name_full 'Organic Letters'
_journal_page_first 2075
_journal_paper_doi 10.1021/ol025956o
_journal_volume 4
_journal_year 2002
_chemical_formula_moiety 'C24 H12'
_chemical_formula_sum 'C24 H12'
_chemical_formula_weight 300.34
_chemical_name_systematic
; 
 angular [4]phenylene 
;
_space_group_IT_number 14
_symmetry_cell_setting monoclinic
_symmetry_space_group_name_Hall '-P 2ybc'
_symmetry_space_group_name_H-M 'P 1 21/c 1'
_atom_sites_solution_hydrogens geom
_atom_sites_solution_primary direct
_atom_sites_solution_secondary difmap
_audit_creation_method 'SHELXL-97 plus manual editing'
_cell_angle_alpha 90.00
_cell_angle_beta 101.002(4)
_cell_angle_gamma 90.00
_cell_formula_units_Z 4
_cell_length_a 15.468(3)
_cell_length_b 3.8318(7)
_cell_length_c 25.454(5)
_cell_measurement_reflns_used 1444
_cell_measurement_temperature 220(2)
_cell_measurement_theta_max 23.90
_cell_measurement_theta_min 2.60
_cell_volume 1480.9(5)
_computing_cell_refinement 'Bruker SAINT'
_computing_data_collection 'Bruker SMART'
_computing_data_reduction 'Bruker SAINT'
_computing_molecular_graphics 'XP (Sheldrick, 1996)'
_computing_publication_material 'SHELXL-97 (Sheldrick, 1997)'
_computing_structure_refinement 'SHELXL-97 (Sheldrick, 1997)'
_computing_structure_solution 'SHELXS-97 (Sheldrick, 1997)'
_diffrn_ambient_temperature 220(2)
_diffrn_detector_area_resol_mean 8.192
_diffrn_measured_fraction_theta_full 0.994
_diffrn_measured_fraction_theta_max 0.994
_diffrn_measurement_device_type 'Bruker SMART CCD'
_diffrn_measurement_method 'Thin slice \w-scans'
_diffrn_radiation_monochromator 'Silicon 111'
_diffrn_radiation_source 'Daresbury SRS, Station 9.8'
_diffrn_radiation_type synchrotron
_diffrn_radiation_wavelength 0.6880
_diffrn_reflns_av_R_equivalents 0.0355
_diffrn_reflns_av_sigmaI/netI 0.0488
_diffrn_reflns_limit_h_max 18
_diffrn_reflns_limit_h_min -14
_diffrn_reflns_limit_k_max 4
_diffrn_reflns_limit_k_min -4
_diffrn_reflns_limit_l_max 29
_diffrn_reflns_limit_l_min -25
_diffrn_reflns_number 5602
_diffrn_reflns_theta_full 23.91
_diffrn_reflns_theta_max 23.91
_diffrn_reflns_theta_min 2.23
_diffrn_standards_number 0
_exptl_absorpt_coefficient_mu 0.077
_exptl_absorpt_correction_T_max 0.999
_exptl_absorpt_correction_T_min 0.964
_exptl_absorpt_correction_type multi-scan
_exptl_absorpt_process_details
;
 Correction applied by SADABS - note that the transmission factors are
 not real since they include corrections for beam decay and possibly
 crystal decay (the two cannot be distinguished).

 The numbers listed in the CIF are those calculated by SHELXL. 
;
_exptl_crystal_colour yellow
_exptl_crystal_density_diffrn 1.347
_exptl_crystal_density_method 'not measured'
_exptl_crystal_description needle
_exptl_crystal_F_000 624
_exptl_crystal_size_max 0.48
_exptl_crystal_size_mid 0.01
_exptl_crystal_size_min 0.01
_refine_diff_density_max 0.224
_refine_diff_density_min -0.215
_refine_diff_density_rms 0.057
_refine_ls_extinction_coef 0.019(3)
_refine_ls_extinction_expression Fc^*^=kFc[1+0.001xFc^2^\l^3^/sin(2\q)]^-1/4^
_refine_ls_extinction_method SHELXL
_refine_ls_goodness_of_fit_ref 0.972
_refine_ls_hydrogen_treatment constr
_refine_ls_matrix_type full
_refine_ls_number_parameters 218
_refine_ls_number_reflns 2534
_refine_ls_number_restraints 0
_refine_ls_restrained_S_all 0.972
_refine_ls_R_factor_all 0.0893
_refine_ls_R_factor_gt 0.0550
_refine_ls_shift/su_max 0.004
_refine_ls_shift/su_mean 0.001
_refine_ls_structure_factor_coef Fsqd
_refine_ls_weighting_details 'calc w=1/[\s^2^(Fo^2^)+(0.0838P)^2^+0.0000P] where P=(Fo^2^+2Fc^2^)/3'
_refine_ls_weighting_scheme calc
_refine_ls_wR_factor_gt 0.1279
_refine_ls_wR_factor_ref 0.1426
_reflns_number_gt 1690
_reflns_number_total 2534
_reflns_threshold_expression I>2\s(I)
_cod_data_source_file ol025956o_s2.cif
_cod_data_source_block cam125
_cod_original_sg_symbol_H-M P21/c
_cod_database_code 1507457

loop_
_symmetry_equiv_pos_as_xyz
'x, y, z'
'-x, y+1/2, -z+1/2'
'-x, -y, -z'
'x, -y-1/2, z-1/2'

loop_
_atom_site_label
_atom_site_type_symbol
_atom_site_fract_x
_atom_site_fract_y
_atom_site_fract_z
_atom_site_U_iso_or_equiv
_atom_site_adp_type
_atom_site_occupancy
_atom_site_symmetry_multiplicity
_atom_site_calc_flag
_atom_site_refinement_flags
C1 C -0.18420(15) 0.3763(7) 0.06646(10) 0.0333(6) Uani 1 1 d .
H1A H -0.1387 0.3200 0.0953 0.040 Uiso 1 1 calc R
C2 C -0.17654(16) 0.3244(7) 0.01313(10) 0.0370(7) Uani 1 1 d .
H2A H -0.1235 0.2344 0.0058 0.044 Uiso 1 1 calc R
C3 C -0.24345(16) 0.4001(7) -0.02881(10) 0.0384(7) Uani 1 1 d .
H3A H -0.2353 0.3564 -0.0639 0.046 Uiso 1 1 calc R
C4 C -0.32424(16) 0.5415(7) -0.02102(10) 0.0353(6) Uani 1 1 d .
H4A H -0.3701 0.5950 -0.0498 0.042 Uiso 1 1 calc R
C5 C -0.33167(15) 0.5956(7) 0.03064(9) 0.0314(6) Uani 1 1 d .
C6 C -0.26242(15) 0.5144(7) 0.07366(9) 0.0292(6) Uani 1 1 d .
C7 C -0.31647(15) 0.6416(6) 0.11254(9) 0.0289(6) Uani 1 1 d .
C8 C -0.38740(15) 0.7238(7) 0.06885(9) 0.0307(6) Uani 1 1 d .
C9 C -0.46506(15) 0.8661(7) 0.07503(9) 0.0332(6) Uani 1 1 d .
H9A H -0.5095 0.9144 0.0452 0.040 Uiso 1 1 calc R
C10 C -0.47755(15) 0.9406(7) 0.12794(9) 0.0329(6) Uani 1 1 d .
H10A H -0.5304 1.0386 0.1342 0.039 Uiso 1 1 calc R
C11 C -0.41020(15) 0.8646(6) 0.16913(9) 0.0288(6) Uani 1 1 d .
C12 C -0.32788(14) 0.7119(6) 0.16255(9) 0.0281(6) Uani 1 1 d .
C13 C -0.29626(14) 0.7200(6) 0.22155(9) 0.0271(6) Uani 1 1 d .
C14 C -0.37805(15) 0.8773(6) 0.22819(9) 0.0284(6) Uani 1 1 d .
C15 C -0.39669(15) 0.9717(7) 0.27635(9) 0.0308(6) Uani 1 1 d .
H15A H -0.4511 1.0725 0.2790 0.037 Uiso 1 1 calc R
C16 C -0.33031(15) 0.9116(7) 0.32279(10) 0.0324(6) Uani 1 1 d .
H16A H -0.3394 0.9754 0.3570 0.039 Uiso 1 1 calc R
C17 C -0.25410(15) 0.7608(7) 0.31626(9) 0.0290(6) Uani 1 1 d .
C18 C -0.23464(15) 0.6588(6) 0.26543(9) 0.0292(6) Uani 1 1 d .
C19 C -0.14609(14) 0.5281(7) 0.29284(9) 0.0300(6) Uani 1 1 d .
C20 C -0.16473(15) 0.6279(7) 0.34292(9) 0.0313(6) Uani 1 1 d .
C21 C -0.10528(15) 0.5779(7) 0.38936(10) 0.0350(6) Uani 1 1 d .
H21A H -0.1170 0.6446 0.4229 0.042 Uiso 1 1 calc R
C22 C -0.02620(16) 0.4216(7) 0.38386(10) 0.0390(7) Uani 1 1 d .
H22A H 0.0166 0.3805 0.4148 0.047 Uiso 1 1 calc R
C23 C -0.00818(17) 0.3251(7) 0.33507(11) 0.0384(7) Uani 1 1 d .
H23A H 0.0465 0.2222 0.3337 0.046 Uiso 1 1 calc R
C24 C -0.06895(15) 0.3758(7) 0.28749(10) 0.0339(6) Uani 1 1 d .
H24A H -0.0572 0.3090 0.2540 0.041 Uiso 1 1 calc R

loop_
_atom_site_aniso_label
_atom_site_aniso_U_11
_atom_site_aniso_U_22
_atom_site_aniso_U_33
_atom_site_aniso_U_23
_atom_site_aniso_U_13
_atom_site_aniso_U_12
C1 0.0300(13) 0.0351(15) 0.0343(14) -0.0025(12) 0.0051(11) 0.0025(12)
C2 0.0315(14) 0.0415(16) 0.0399(15) -0.0041(13) 0.0121(12) 0.0062(12)
C3 0.0416(15) 0.0438(17) 0.0312(14) -0.0023(12) 0.0105(12) 0.0028(13)
C4 0.0334(14) 0.0417(16) 0.0308(14) 0.0017(12) 0.0060(11) 0.0044(12)
C5 0.0290(13) 0.0313(15) 0.0344(14) 0.0036(11) 0.0074(10) 0.0021(11)
C6 0.0276(12) 0.0296(14) 0.0303(13) -0.0018(11) 0.0058(10) -0.0022(11)
C7 0.0254(12) 0.0289(14) 0.0327(13) 0.0001(11) 0.0063(10) -0.0002(11)
C8 0.0304(13) 0.0329(14) 0.0291(13) 0.0031(11) 0.0067(10) -0.0006(11)
C9 0.0275(13) 0.0380(16) 0.0338(14) 0.0068(12) 0.0051(11) 0.0046(11)
C10 0.0246(12) 0.0375(16) 0.0380(14) 0.0042(12) 0.0096(11) 0.0043(11)
C11 0.0285(12) 0.0267(13) 0.0323(13) 0.0032(11) 0.0086(11) 0.0007(11)
C12 0.0248(12) 0.0274(14) 0.0313(13) -0.0011(11) 0.0036(10) 0.0003(10)
C13 0.0268(12) 0.0271(14) 0.0282(13) -0.0001(10) 0.0071(10) -0.0011(10)
C14 0.0257(12) 0.0274(14) 0.0326(13) 0.0004(11) 0.0067(10) -0.0014(10)
C15 0.0254(12) 0.0339(15) 0.0346(14) -0.0037(11) 0.0095(10) 0.0010(11)
C16 0.0318(13) 0.0344(15) 0.0327(14) -0.0054(11) 0.0101(11) -0.0057(11)
C17 0.0271(13) 0.0295(14) 0.0311(13) -0.0010(11) 0.0072(10) -0.0060(11)
C18 0.0255(12) 0.0284(14) 0.0351(13) -0.0018(11) 0.0095(10) -0.0023(10)
C19 0.0263(12) 0.0304(14) 0.0326(13) 0.0034(11) 0.0040(10) -0.0036(11)
C20 0.0268(13) 0.0325(15) 0.0358(14) -0.0009(11) 0.0087(11) -0.0047(11)
C21 0.0326(14) 0.0384(16) 0.0329(14) 0.0028(12) 0.0031(11) -0.0087(12)
C22 0.0309(14) 0.0398(17) 0.0430(16) 0.0066(13) -0.0012(12) -0.0057(12)
C23 0.0270(13) 0.0376(16) 0.0500(16) 0.0079(13) 0.0060(12) 0.0030(12)
C24 0.0301(13) 0.0338(15) 0.0388(15) 0.0021(12) 0.0090(11) -0.0004(11)

loop_
_atom_type_symbol
_atom_type_description
_atom_type_scat_dispersion_real
_atom_type_scat_dispersion_imag
_atom_type_scat_source
C C 0.0033 0.0016 'International Tables Vol C Tables 4.2.6.8 and 6.1.1.4'
H H 0.0000 0.0000 'International Tables Vol C Tables 4.2.6.8 and 6.1.1.4'

loop_
_geom_angle_atom_site_label_1
_geom_angle_atom_site_label_2
_geom_angle_atom_site_label_3
_geom_angle
C6 C1 C2 115.3(2)
C6 C1 H1A 122.4
C2 C1 H1A 122.4
C3 C2 C1 122.4(2)
C3 C2 H2A 118.8
C1 C2 H2A 118.8
C2 C3 C4 122.0(2)
C2 C3 H3A 119.0
C4 C3 H3A 119.0
C5 C4 C3 115.8(2)
C5 C4 H4A 122.1
C3 C4 H4A 122.1
C4 C5 C6 121.7(2)
C4 C5 C8 147.5(2)
C6 C5 C8 90.81(19)
C1 C6 C5 122.8(2)
C1 C6 C7 146.9(2)
C5 C6 C7 90.24(19)
C12 C7 C8 118.0(2)
C12 C7 C6 152.0(2)
C8 C7 C6 90.01(18)
C9 C8 C7 124.1(2)
C9 C8 C5 147.0(2)
C7 C8 C5 88.95(19)
C8 C9 C10 118.2(2)
C8 C9 H9A 120.9
C10 C9 H9A 120.9
C11 C10 C9 117.6(2)
C11 C10 H10A 121.2
C9 C10 H10A 121.2
C10 C11 C12 124.1(2)
C10 C11 C14 145.9(2)
C12 C11 C14 89.90(18)
C7 C12 C11 118.0(2)
C7 C12 C13 151.9(2)
C11 C12 C13 90.10(18)
C18 C13 C14 118.4(2)
C18 C13 C12 151.6(2)
C14 C13 C12 90.01(18)
C15 C14 C13 124.0(2)
C15 C14 C11 146.0(2)
C13 C14 C11 89.98(18)
C14 C15 C16 117.4(2)
C14 C15 H15A 121.3
C16 C15 H15A 121.3
C17 C16 C15 118.2(2)
C17 C16 H16A 120.9
C15 C16 H16A 120.9
C16 C17 C18 124.4(2)
C16 C17 C20 146.7(2)
C18 C17 C20 88.96(18)
C13 C18 C17 117.6(2)
C13 C18 C19 152.3(2)
C17 C18 C19 90.09(18)
C24 C19 C20 122.8(2)
C24 C19 C18 147.0(2)
C20 C19 C18 90.22(19)
C21 C20 C19 121.6(2)
C21 C20 C17 147.7(2)
C19 C20 C17 90.74(18)
C20 C21 C22 115.6(2)
C20 C21 H21A 122.2
C22 C21 H21A 122.2
C23 C22 C21 122.7(2)
C23 C22 H22A 118.7
C21 C22 H22A 118.7
C22 C23 C24 121.8(2)
C22 C23 H23A 119.1
C24 C23 H23A 119.1
C19 C24 C23 115.5(2)
C19 C24 H24A 122.2
C23 C24 H24A 122.2

loop_
_geom_bond_atom_site_label_1
_geom_bond_atom_site_label_2
_geom_bond_distance
C1 C6 1.365(3)
C1 C2 1.399(3)
C1 H1A 0.9400
C2 C3 1.369(3)
C2 H2A 0.9400
C3 C4 1.410(3)
C3 H3A 0.9400
C4 C5 1.357(3)
C4 H4A 0.9400
C5 C6 1.413(3)
C5 C8 1.500(3)
C6 C7 1.494(3)
C7 C12 1.345(3)
C7 C8 1.440(3)
C8 C9 1.355(3)
C9 C10 1.426(3)
C9 H9A 0.9400
C10 C11 1.361(3)
C10 H10A 0.9400
C11 C12 1.440(3)
C11 C14 1.491(3)
C12 C13 1.488(3)
C13 C18 1.343(3)
C13 C14 1.440(3)
C14 C15 1.361(3)
C15 C16 1.429(3)
C15 H15A 0.9400
C16 C17 1.351(3)
C16 H16A 0.9400
C17 C18 1.437(3)
C17 C20 1.508(3)
C18 C19 1.500(3)
C19 C24 1.358(3)
C19 C20 1.412(3)
C20 C21 1.366(3)
C21 C22 1.393(4)
C21 H21A 0.9400
C22 C23 1.374(4)
C22 H22A 0.9400
C23 C24 1.398(3)
C23 H23A 0.9400
C24 H24A 0.9400

loop_
_geom_torsion_atom_site_label_1
_geom_torsion_atom_site_label_2
_geom_torsion_atom_site_label_3
_geom_torsion_atom_site_label_4
_geom_torsion
C6 C1 C2 C3 -1.3(4)
C1 C2 C3 C4 1.1(4)
C2 C3 C4 C5 -0.4(4)
C3 C4 C5 C6 0.0(4)
C3 C4 C5 C8 178.9(4)
C2 C1 C6 C5 0.9(4)
C2 C1 C6 C7 -178.2(4)
C4 C5 C6 C1 -0.2(4)
C8 C5 C6 C1 -179.7(2)
C4 C5 C6 C7 179.3(2)
C8 C5 C6 C7 -0.2(2)
C1 C6 C7 C12 1.3(8)
C5 C6 C7 C12 -177.9(5)
C1 C6 C7 C8 179.4(4)
C5 C6 C7 C8 0.2(2)
C12 C7 C8 C9 -0.3(4)
C6 C7 C8 C9 -179.3(3)
C12 C7 C8 C5 178.8(2)
C6 C7 C8 C5 -0.18(19)
C4 C5 C8 C9 -0.3(8)
C6 C5 C8 C9 178.8(4)
C4 C5 C8 C7 -178.9(4)
C6 C5 C8 C7 0.2(2)
C7 C8 C9 C10 0.2(4)
C5 C8 C9 C10 -178.2(4)
C8 C9 C10 C11 0.2(4)
C9 C10 C11 C12 -0.5(4)
C9 C10 C11 C14 177.7(3)
C8 C7 C12 C11 0.0(3)
C6 C7 C12 C11 177.8(4)
C8 C7 C12 C13 -178.5(4)
C6 C7 C12 C13 -0.6(9)
C10 C11 C12 C7 0.4(4)
C14 C11 C12 C7 -178.6(2)
C10 C11 C12 C13 179.7(2)
C14 C11 C12 C13 0.72(18)
C7 C12 C13 C18 -1.3(8)
C11 C12 C13 C18 -180.0(5)
C7 C12 C13 C14 177.9(5)
C11 C12 C13 C14 -0.74(19)
C18 C13 C14 C15 0.7(4)
C12 C13 C14 C15 -178.9(2)
C18 C13 C14 C11 -179.7(2)
C12 C13 C14 C11 0.72(18)
C10 C11 C14 C15 0.1(7)
C12 C11 C14 C15 178.7(4)
C10 C11 C14 C13 -179.3(4)
C12 C11 C14 C13 -0.74(19)
C13 C14 C15 C16 0.4(4)
C11 C14 C15 C16 -178.9(3)
C14 C15 C16 C17 -1.0(3)
C15 C16 C17 C18 0.6(4)
C15 C16 C17 C20 -179.3(3)
C14 C13 C18 C17 -1.1(3)
C12 C13 C18 C17 178.0(4)
C14 C13 C18 C19 179.7(4)
C12 C13 C18 C19 -1.1(9)
C16 C17 C18 C13 0.5(4)
C20 C17 C18 C13 -179.6(2)
C16 C17 C18 C19 -179.9(2)
C20 C17 C18 C19 0.04(19)
C13 C18 C19 C24 -0.9(8)
C17 C18 C19 C24 179.8(4)
C13 C18 C19 C20 179.2(5)
C17 C18 C19 C20 0.0(2)
C24 C19 C20 C21 0.3(4)
C18 C19 C20 C21 -179.8(2)
C24 C19 C20 C17 -179.9(2)
C18 C19 C20 C17 0.04(19)
C16 C17 C20 C21 -0.4(7)
C18 C17 C20 C21 179.6(4)
C16 C17 C20 C19 179.9(4)
C18 C17 C20 C19 0.0(2)
C19 C20 C21 C22 -0.3(4)
C17 C20 C21 C22 -180.0(4)
C20 C21 C22 C23 0.4(4)
C21 C22 C23 C24 -0.5(4)
C20 C19 C24 C23 -0.4(4)
C18 C19 C24 C23 179.8(4)
C22 C23 C24 C19 0.4(4)

loop_
_cod_related_entry_id
_cod_related_entry_database
_cod_related_entry_code
1 ChemSpider 21157544
